data_7202219
loop_
_publ_author_name
'Kostakis, George E.'
'Abbas, Ghulam'
'Anson, Christopher E.'
'Powell, Annie K.'

_publ_section_title
;
 A new class of 3-D porous framework: [Ln(H2O)n]3+ ions act as pillars
 between \p-stacked and H-bonded sheets of (m-BDTH)&#x2212; organic
 anions in [Ln(H2O)n](m-BDTH)3&#x00B7;9(H2O) (Ln = Pr, n = 9; Ln = Gd,
 n = 8)
;
_journal_issue 9
_journal_name_full CrystEngComm
_journal_page_first 1117
_journal_paper_doi 10.1039/b807028h
_journal_volume 10
_journal_year 2008
_chemical_formula_moiety 'H18 O9 Pr, 3(C8 H5 N8), 9(H2 O)'
_chemical_formula_sum 'C24 H51 N24 O18 Pr'
_chemical_formula_weight 1104.80
_chemical_name_systematic
;
?
;
_space_group_IT_number 14
_symmetry_cell_setting monoclinic
_symmetry_space_group_name_Hall '-P 2yn'
_symmetry_space_group_name_H-M 'P 1 21/n 1'
_atom_sites_solution_hydrogens geom
_atom_sites_solution_primary direct
_atom_sites_solution_secondary difmap
_audit_creation_method SHELXL-97
_cell_angle_alpha 90.00
_cell_angle_beta 101.545(1)
_cell_angle_gamma 90.00
_cell_formula_units_Z 4
_cell_length_a 9.8788(6)
_cell_length_b 19.6459(12)
_cell_length_c 22.7918(14)
_cell_measurement_reflns_used 2463
_cell_measurement_temperature 100(2)
_cell_measurement_theta_max 22.40
_cell_measurement_theta_min 2.26
_cell_volume 4333.9(5)
_computing_cell_refinement 'SMART-NT 5.6 (Bruker AXS Inc., 2005)'
_computing_data_collection 'SMART-NT 5.6 (Bruker AXS Inc., 2005)'
_computing_data_reduction 'SAINT+ 6.45 (Bruker AXS Inc., 2003)'
_computing_molecular_graphics 'SHELXTL 6.14 (BrukerAXS Inc., 2003)'
_computing_publication_material 'SHELXTL 6.14 (BrukerAXS Inc., 2003)'
_computing_structure_refinement 'SHELXTL 6.14 (BrukerAXS Inc., 2003)'
_computing_structure_solution 'SHELXTL 6.14 (BrukerAXS Inc., 2003)'
_diffrn_ambient_temperature 100(2)
_diffrn_detector_area_resol_mean 8.333
_diffrn_measured_fraction_theta_full 0.995
_diffrn_measured_fraction_theta_max 0.905
_diffrn_measurement_device_type 'Bruker SMART Apex'
_diffrn_measurement_method 'CCD area detector'
_diffrn_radiation_monochromator graphite
_diffrn_radiation_source 'rotating anode'
_diffrn_radiation_type MoK\a
_diffrn_radiation_wavelength 0.71073
_diffrn_reflns_av_R_equivalents 0.0575
_diffrn_reflns_av_sigmaI/netI 0.0842
_diffrn_reflns_limit_h_max 13
_diffrn_reflns_limit_h_min -11
_diffrn_reflns_limit_k_max 25
_diffrn_reflns_limit_k_min -23
_diffrn_reflns_limit_l_max 29
_diffrn_reflns_limit_l_min -30
_diffrn_reflns_number 20763
_diffrn_reflns_theta_full 25.00
_diffrn_reflns_theta_max 28.23
_diffrn_reflns_theta_min 2.07
_exptl_absorpt_coefficient_mu 1.224
_exptl_absorpt_correction_T_max 0.884
_exptl_absorpt_correction_T_min 0.745
_exptl_absorpt_correction_type multi-scan
_exptl_absorpt_process_details 'SADABS (Bruker AXS Inc., 2005)'
_exptl_crystal_colour yellow
_exptl_crystal_density_diffrn 1.693
_exptl_crystal_density_method 'not measured'
_exptl_crystal_description block
_exptl_crystal_F_000 2264
_exptl_crystal_size_max 0.21
_exptl_crystal_size_mid 0.18
_exptl_crystal_size_min 0.12
_refine_diff_density_max 1.062
_refine_diff_density_min -0.805
_refine_diff_density_rms 0.137
_refine_ls_extinction_method none
_refine_ls_goodness_of_fit_ref 1.033
_refine_ls_hydrogen_treatment mixed
_refine_ls_matrix_type full
_refine_ls_number_parameters 721
_refine_ls_number_reflns 9675
_refine_ls_number_restraints 21
_refine_ls_restrained_S_all 1.034
_refine_ls_R_factor_all 0.0773
_refine_ls_R_factor_gt 0.0526
_refine_ls_shift/su_max 0.002
_refine_ls_shift/su_mean 0.000
_refine_ls_structure_factor_coef Fsqd
_refine_ls_weighting_details 'calc w=1/[\s^2^(Fo^2^)+(0.0416P)^2^+0.0000P] where P=(Fo^2^+2Fc^2^)/3'
_refine_ls_weighting_scheme calc
_refine_ls_wR_factor_gt 0.0996
_refine_ls_wR_factor_ref 0.1098
_reflns_number_gt 7241
_reflns_number_total 9675
_reflns_threshold_expression >2sigma(I)
_cod_data_source_file b807028h.txt
_cod_data_source_block 26025
_cod_original_sg_symbol_H-M 'P 21/n'
_cod_database_code 7202219

loop_
_symmetry_equiv_pos_as_xyz
'x, y, z'
'-x+1/2, y+1/2, -z+1/2'
'-x, -y, -z'
'x-1/2, -y-1/2, z-1/2'

loop_
_atom_site_label
_atom_site_type_symbol
_atom_site_fract_x
_atom_site_fract_y
_atom_site_fract_z
_atom_site_U_iso_or_equiv
_atom_site_adp_type
_atom_site_occupancy
_atom_site_symmetry_multiplicity
_atom_site_calc_flag
_atom_site_refinement_flags
_atom_site_disorder_assembly
_atom_site_disorder_group
Pr1 Pr 0.07301(2) 0.186701(13) 0.244519(11) 0.01395(8) Uani 1 1 d . . .
O1 O 0.2848(4) 0.2373(2) 0.30807(15) 0.0252(9) Uani 1 1 d D . .
H11 H 0.291(6) 0.234(3) 0.342(2) 0.038 Uiso 1 1 d . . .
H12 H 0.312(6) 0.270(2) 0.291(2) 0.038 Uiso 1 1 d D . .
O2 O -0.0334(4) 0.17628(17) 0.13656(14) 0.0192(8) Uani 1 1 d D . .
H21 H -0.006(5) 0.145(2) 0.119(2) 0.029 Uiso 1 1 d D . .
H22 H -0.055(6) 0.202(3) 0.115(2) 0.029 Uiso 1 1 d . . .
O3 O -0.1082(3) 0.27941(19) 0.21931(15) 0.0209(8) Uani 1 1 d . . .
H31 H -0.122(5) 0.313(3) 0.243(2) 0.031 Uiso 1 1 d . . .
H32 H -0.161(6) 0.274(3) 0.192(2) 0.031 Uiso 1 1 d . . .
O4 O 0.2804(4) 0.15039(19) 0.20653(16) 0.0244(8) Uani 1 1 d . . .
H41 H 0.324(6) 0.125(3) 0.233(2) 0.037 Uiso 1 1 d . . .
H42 H 0.273(6) 0.128(3) 0.176(2) 0.037 Uiso 1 1 d . . .
O5 O 0.0513(4) 0.0580(2) 0.20611(17) 0.0299(9) Uani 1 1 d . . .
H51 H 0.062(6) 0.046(3) 0.176(3) 0.045 Uiso 1 1 d . . .
H52 H 0.084(6) 0.028(3) 0.227(3) 0.045 Uiso 1 1 d . . .
O6 O -0.1459(4) 0.13259(19) 0.25310(16) 0.0238(8) Uani 1 1 d . . .
H61 H -0.203(6) 0.154(3) 0.259(3) 0.036 Uiso 1 1 d . . .
H62 H -0.173(5) 0.091(3) 0.241(2) 0.036 Uiso 1 1 d . . .
O7 O 0.1636(4) 0.28335(18) 0.19352(16) 0.0213(8) Uani 1 1 d . . .
H71 H 0.227(6) 0.278(3) 0.177(2) 0.032 Uiso 1 1 d . . .
H72 H 0.124(6) 0.314(3) 0.177(2) 0.032 Uiso 1 1 d . . .
O8 O 0.1578(4) 0.10316(19) 0.32718(16) 0.0228(8) Uani 1 1 d . . .
H81 H 0.156(6) 0.064(3) 0.321(2) 0.034 Uiso 1 1 d . . .
H82 H 0.206(6) 0.105(3) 0.357(2) 0.034 Uiso 1 1 d . . .
O9 O 0.0098(4) 0.23359(18) 0.33797(15) 0.0208(8) Uani 1 1 d D . .
H91 H -0.032(6) 0.267(3) 0.335(2) 0.031 Uiso 1 1 d . . .
H92 H 0.054(5) 0.231(3) 0.3725(16) 0.031 Uiso 1 1 d D . .
C1 C 1.1323(5) 0.4160(2) 0.4905(2) 0.0165(10) Uani 1 1 d . . .
C2 C 0.9895(5) 0.4157(2) 0.4882(2) 0.0165(10) Uani 1 1 d . . .
H2A H 0.9271 0.4167 0.4506 0.020 Uiso 1 1 calc R . .
C3 C 0.9389(5) 0.4138(2) 0.5412(2) 0.0162(10) Uani 1 1 d . . .
C4 C 1.0332(5) 0.4117(2) 0.5959(2) 0.0198(10) Uani 1 1 d . . .
H4A H 0.9999 0.4109 0.6322 0.024 Uiso 1 1 calc R . .
C5 C 1.1735(5) 0.4109(2) 0.5979(2) 0.0233(11) Uani 1 1 d . . .
H5A H 1.2363 0.4079 0.6353 0.028 Uiso 1 1 calc R . .
C6 C 1.2221(5) 0.4143(2) 0.5455(2) 0.0192(10) Uani 1 1 d . . .
H6A H 1.3189 0.4155 0.5470 0.023 Uiso 1 1 calc R . .
C7 C 1.1857(5) 0.4205(2) 0.4348(2) 0.0184(10) Uani 1 1 d . . .
N1 N 1.3197(4) 0.4267(2) 0.43174(18) 0.0218(9) Uani 1 1 d . . .
H1 H 1.408(5) 0.424(2) 0.458(2) 0.026 Uiso 1 1 d . . .
N2 N 1.3286(4) 0.4316(2) 0.37412(19) 0.0285(10) Uani 1 1 d . . .
N3 N 1.2030(5) 0.4288(2) 0.34357(19) 0.0343(12) Uani 1 1 d . . .
N4 N 1.1116(4) 0.4214(2) 0.38027(18) 0.0267(10) Uani 1 1 d . . .
C8 C 0.7900(5) 0.4151(2) 0.5403(2) 0.0152(10) Uani 1 1 d . . .
N5 N 0.7361(4) 0.40765(19) 0.58911(17) 0.0186(9) Uani 1 1 d . . .
N6 N 0.5992(4) 0.41160(19) 0.56938(17) 0.0189(9) Uani 1 1 d . . .
N7 N 0.5720(4) 0.42147(19) 0.51098(17) 0.0184(9) Uani 1 1 d . . .
N8 N 0.6909(4) 0.42323(18) 0.49074(17) 0.0162(8) Uani 1 1 d . . .
C9 C 0.7142(5) 0.0819(2) 0.46615(19) 0.0131(9) Uani 1 1 d . . .
C10 C 0.8136(5) 0.0773(2) 0.5187(2) 0.0165(10) Uani 1 1 d . . .
H10A H 0.7864 0.0717 0.5561 0.020 Uiso 1 1 calc R . .
C11 C 0.9545(5) 0.0808(2) 0.5162(2) 0.0147(9) Uani 1 1 d . . .
C12 C 0.9924(5) 0.0891(2) 0.4613(2) 0.0167(10) Uani 1 1 d . . .
H12A H 1.0875 0.0923 0.4597 0.020 Uiso 1 1 calc R . .
C13 C 0.8944(5) 0.0930(2) 0.4089(2) 0.0174(10) Uani 1 1 d . . .
H13A H 0.9219 0.0982 0.3715 0.021 Uiso 1 1 calc R . .
C14 C 0.7559(5) 0.0892(2) 0.4114(2) 0.0182(10) Uani 1 1 d . . .
H14A H 0.6881 0.0916 0.3754 0.022 Uiso 1 1 calc R . .
C15 C 0.5655(5) 0.0814(2) 0.4675(2) 0.0160(10) Uani 1 1 d . . .
N9 N 0.4661(4) 0.0825(2) 0.41792(17) 0.0193(9) Uani 1 1 d . . .
N10 N 0.3467(4) 0.08345(19) 0.43738(18) 0.0199(9) Uani 1 1 d . . .
N11 N 0.3742(4) 0.08343(18) 0.49628(17) 0.0166(8) Uani 1 1 d . . .
N12 N 0.5121(4) 0.08208(18) 0.51656(16) 0.0158(8) Uani 1 1 d . . .
C16 C 1.0581(5) 0.0762(2) 0.5714(2) 0.0153(10) Uani 1 1 d . . .
N13 N 1.1951(4) 0.0795(2) 0.57475(17) 0.0169(9) Uani 1 1 d . . .
H13 H 1.243(5) 0.084(2) 0.551(2) 0.020 Uiso 1 1 d . . .
N14 N 1.2588(4) 0.0724(2) 0.63221(17) 0.0212(9) Uani 1 1 d . . .
N15 N 1.1620(4) 0.0660(2) 0.66275(17) 0.0221(9) Uani 1 1 d . . .
N16 N 1.0363(4) 0.06894(19) 0.62647(17) 0.0184(9) Uani 1 1 d . . .
C17 C 0.8086(4) 0.2467(2) 0.52742(19) 0.0125(9) Uani 1 1 d . . .
C18 C 0.6690(4) 0.2463(2) 0.53127(19) 0.0140(9) Uani 1 1 d . . .
H18A H 0.6431 0.2421 0.5691 0.017 Uiso 1 1 calc R . .
C19 C 0.5685(4) 0.2521(2) 0.47925(19) 0.0115(9) Uani 1 1 d . . .
C20 C 0.6077(5) 0.2569(2) 0.4242(2) 0.0168(10) Uani 1 1 d . . .
H20A H 0.5389 0.2604 0.3886 0.020 Uiso 1 1 calc R . .
C21 C 0.7459(5) 0.2568(2) 0.4205(2) 0.0174(10) Uani 1 1 d . . .
H21A H 0.7717 0.2595 0.3826 0.021 Uiso 1 1 calc R . .
C22 C 0.8459(5) 0.2526(2) 0.4720(2) 0.0156(10) Uani 1 1 d . . .
H22A H 0.9408 0.2537 0.4697 0.019 Uiso 1 1 calc R . .
C23 C 0.9143(4) 0.2389(2) 0.58214(19) 0.0121(9) Uani 1 1 d . . .
N17 N 1.0523(4) 0.23930(19) 0.58497(16) 0.0135(8) Uani 1 1 d . . .
H17 H 1.100(5) 0.242(2) 0.561(2) 0.016 Uiso 1 1 d . . .
N18 N 1.1166(4) 0.23136(18) 0.64247(16) 0.0156(8) Uani 1 1 d . . .
N19 N 1.0188(4) 0.22528(19) 0.67307(17) 0.0177(8) Uani 1 1 d . . .
N20 N 0.8931(4) 0.22982(19) 0.63722(17) 0.0187(9) Uani 1 1 d . . .
C24 C 0.4195(4) 0.2497(2) 0.48086(19) 0.0125(9) Uani 1 1 d . . .
N21 N 0.3209(4) 0.24627(19) 0.43139(16) 0.0149(8) Uani 1 1 d . . .
N22 N 0.2015(4) 0.24259(19) 0.45064(16) 0.0168(8) Uani 1 1 d . . .
N23 N 0.2291(4) 0.24472(18) 0.50980(16) 0.0148(8) Uani 1 1 d . . .
N24 N 0.3660(4) 0.24940(18) 0.53040(16) 0.0136(8) Uani 1 1 d . . .
O11 O -0.1277(4) 0.35443(18) 0.32017(16) 0.0275(8) Uani 1 1 d D . .
H111 H -0.203(5) 0.367(3) 0.328(2) 0.041 Uiso 1 1 d D . .
H112 H -0.061(5) 0.386(2) 0.334(2) 0.041 Uiso 1 1 d D . .
O12 O -0.3618(4) 0.1978(2) 0.28290(16) 0.0331(9) Uani 1 1 d D . .
H121 H -0.411(6) 0.161(2) 0.283(3) 0.050 Uiso 1 1 d D . .
H122 H -0.404(6) 0.222(3) 0.255(2) 0.050 Uiso 1 1 d D . .
O13 O -0.2377(4) 0.00094(19) 0.22666(16) 0.0363(10) Uani 1 1 d D . .
H131 H -0.204(6) -0.018(3) 0.192(2) 0.054 Uiso 1 1 d D . .
H132 H -0.205(6) -0.025(3) 0.260(2) 0.054 Uiso 1 1 d D . .
O14 O 0.1638(4) -0.0376(2) 0.30301(16) 0.0286(9) Uani 1 1 d D . .
H141 H 0.244(4) -0.049(3) 0.311(2) 0.043 Uiso 1 1 d D . .
H142 H 0.105(5) -0.048(3) 0.322(2) 0.043 Uiso 1 1 d D . .
O15 O 0.4487(4) 0.34912(19) 0.27850(16) 0.0274(8) Uani 1 1 d D . .
H151 H 0.507(5) 0.340(3) 0.257(2) 0.041 Uiso 1 1 d D . .
H152 H 0.392(5) 0.376(3) 0.256(2) 0.041 Uiso 1 1 d D . .
O16 O 0.0834(4) 0.40893(19) 0.14306(16) 0.0251(8) Uani 1 1 d D . .
H161 H 0.061(6) 0.409(3) 0.1077(17) 0.038 Uiso 1 1 d D . .
H162 H 0.020(5) 0.426(3) 0.156(2) 0.038 Uiso 1 1 d D . .
O17 O -0.3399(4) 0.4196(2) 0.36161(16) 0.0289(9) Uani 1 1 d D . .
H171 H -0.417(5) 0.400(3) 0.347(2) 0.043 Uiso 1 1 d D . .
H172 H -0.331(6) 0.416(3) 0.4005(17) 0.043 Uiso 1 1 d D . .
O18 O 0.4661(4) 0.0923(2) 0.29516(17) 0.0385(10) Uani 1 1 d D . .
H181 H 0.465(6) 0.049(2) 0.280(3) 0.058 Uiso 1 1 d D . .
H182 H 0.452(6) 0.092(3) 0.331(2) 0.058 Uiso 1 1 d D . .
O19 O -0.0012(4) 0.4682(2) 0.24307(18) 0.0460(11) Uani 1 1 d D . .
H191 H -0.089(5) 0.472(3) 0.263(3) 0.069 Uiso 1 1 d D . .
H192 H 0.091(5) 0.455(3) 0.274(2) 0.069 Uiso 1 1 d D . .

loop_
_atom_site_aniso_label
_atom_site_aniso_U_11
_atom_site_aniso_U_22
_atom_site_aniso_U_33
_atom_site_aniso_U_23
_atom_site_aniso_U_13
_atom_site_aniso_U_12
Pr1 0.00980(13) 0.02003(14) 0.01193(13) 0.00166(11) 0.00199(9) 0.00007(11)
O1 0.023(2) 0.041(2) 0.0109(17) 0.0033(17) 0.0035(15) -0.0119(17)
O2 0.0190(18) 0.021(2) 0.0166(18) 0.0012(14) 0.0021(14) 0.0035(15)
O3 0.0140(19) 0.029(2) 0.0176(19) -0.0024(16) -0.0008(14) 0.0052(16)
O4 0.021(2) 0.036(2) 0.0158(18) 0.0065(16) 0.0039(16) 0.0091(17)
O5 0.039(2) 0.031(2) 0.022(2) 0.0016(17) 0.0131(19) 0.0037(18)
O6 0.023(2) 0.020(2) 0.028(2) -0.0063(16) 0.0058(16) -0.0059(16)
O7 0.0128(19) 0.027(2) 0.026(2) 0.0080(15) 0.0081(15) 0.0046(15)
O8 0.019(2) 0.028(2) 0.0195(19) 0.0067(17) -0.0008(15) 0.0027(17)
O9 0.020(2) 0.027(2) 0.0150(17) -0.0001(16) 0.0007(15) 0.0061(15)
C1 0.016(2) 0.010(2) 0.025(3) -0.0022(19) 0.006(2) -0.0006(18)
C2 0.014(2) 0.013(2) 0.022(2) -0.0025(19) 0.001(2) 0.0011(18)
C3 0.012(2) 0.011(2) 0.025(3) 0.0024(19) 0.001(2) 0.0023(18)
C4 0.019(3) 0.019(2) 0.021(3) 0.002(2) 0.004(2) -0.001(2)
C5 0.018(3) 0.028(3) 0.023(3) 0.003(2) 0.002(2) 0.002(2)
C6 0.005(2) 0.021(3) 0.031(3) -0.001(2) 0.003(2) -0.0004(19)
C7 0.013(2) 0.015(2) 0.026(3) -0.007(2) 0.002(2) 0.0005(19)
N1 0.011(2) 0.030(2) 0.023(2) -0.0057(18) 0.0026(18) -0.0040(18)
N2 0.016(2) 0.045(3) 0.025(2) -0.014(2) 0.0045(19) -0.004(2)
N3 0.021(3) 0.057(3) 0.026(3) -0.015(2) 0.009(2) -0.006(2)
N4 0.014(2) 0.041(3) 0.026(2) -0.009(2) 0.0049(18) -0.0016(19)
C8 0.012(2) 0.010(2) 0.023(3) -0.0005(19) 0.004(2) -0.0019(18)
N5 0.013(2) 0.022(2) 0.022(2) 0.0015(17) 0.0052(17) -0.0010(17)
N6 0.013(2) 0.023(2) 0.022(2) -0.0003(17) 0.0058(17) -0.0042(17)
N7 0.012(2) 0.021(2) 0.023(2) 0.0025(17) 0.0059(17) 0.0000(16)
N8 0.008(2) 0.014(2) 0.028(2) 0.0018(16) 0.0065(17) -0.0005(15)
C9 0.015(2) 0.006(2) 0.018(2) 0.0020(17) 0.0033(19) -0.0009(17)
C10 0.014(2) 0.011(2) 0.024(3) -0.0020(19) 0.005(2) 0.0006(18)
C11 0.015(2) 0.009(2) 0.019(2) -0.0012(18) 0.0010(19) 0.0021(18)
C12 0.010(2) 0.018(2) 0.023(3) 0.0038(19) 0.005(2) 0.0003(19)
C13 0.014(2) 0.020(2) 0.018(2) 0.0030(19) 0.0015(19) 0.0005(19)
C14 0.014(2) 0.017(2) 0.024(3) 0.003(2) 0.003(2) 0.0011(19)
C15 0.015(2) 0.012(2) 0.021(2) 0.0029(19) 0.002(2) 0.0027(19)
N9 0.012(2) 0.026(2) 0.020(2) 0.0029(17) 0.0016(17) -0.0027(17)
N10 0.013(2) 0.020(2) 0.027(2) 0.0048(17) 0.0048(17) 0.0009(17)
N11 0.010(2) 0.017(2) 0.022(2) -0.0006(16) 0.0008(16) -0.0004(16)
N12 0.012(2) 0.0132(19) 0.022(2) 0.0005(16) 0.0035(17) -0.0031(15)
C16 0.012(2) 0.013(2) 0.022(2) 0.0033(18) 0.0047(19) 0.0036(18)
N13 0.012(2) 0.021(2) 0.019(2) 0.0020(17) 0.0057(17) 0.0002(16)
N14 0.017(2) 0.024(2) 0.020(2) 0.0026(17) -0.0013(18) -0.0008(18)
N15 0.018(2) 0.026(2) 0.022(2) -0.0010(18) 0.0042(18) -0.0012(18)
N16 0.018(2) 0.017(2) 0.021(2) -0.0003(16) 0.0043(17) -0.0009(17)
C17 0.010(2) 0.013(2) 0.013(2) -0.0026(17) 0.0004(18) -0.0027(18)
C18 0.010(2) 0.015(2) 0.016(2) -0.0029(18) 0.0017(18) -0.0023(18)
C19 0.009(2) 0.008(2) 0.017(2) -0.0006(17) 0.0002(18) 0.0006(17)
C20 0.015(2) 0.015(2) 0.018(2) 0.0030(19) -0.0005(19) 0.0005(19)
C21 0.016(3) 0.022(3) 0.014(2) 0.0014(19) 0.0028(19) 0.002(2)
C22 0.008(2) 0.016(2) 0.023(3) -0.0003(19) 0.0059(19) -0.0018(18)
C23 0.012(2) 0.008(2) 0.015(2) -0.0025(17) 0.0013(18) -0.0009(17)
N17 0.0075(19) 0.020(2) 0.013(2) 0.0002(16) 0.0034(15) -0.0022(16)
N18 0.014(2) 0.020(2) 0.0126(19) -0.0006(16) 0.0009(16) 0.0010(16)
N19 0.011(2) 0.023(2) 0.018(2) -0.0046(17) 0.0012(16) -0.0002(16)
N20 0.012(2) 0.025(2) 0.018(2) -0.0023(17) 0.0000(16) 0.0013(17)
C24 0.008(2) 0.014(2) 0.014(2) -0.0004(18) 0.0001(18) 0.0003(18)
N21 0.0071(19) 0.022(2) 0.0140(19) 0.0019(16) -0.0011(15) 0.0004(16)
N22 0.012(2) 0.024(2) 0.014(2) 0.0013(16) 0.0026(16) -0.0002(16)
N23 0.0068(19) 0.021(2) 0.016(2) 0.0000(16) 0.0013(15) -0.0010(16)
N24 0.0083(19) 0.017(2) 0.0144(19) 0.0025(15) 0.0010(15) 0.0001(15)
O11 0.019(2) 0.029(2) 0.034(2) -0.0058(17) 0.0057(17) -0.0009(16)
O12 0.037(2) 0.039(3) 0.023(2) 0.0079(18) 0.0060(18) 0.0064(19)
O13 0.054(3) 0.032(2) 0.021(2) 0.0006(17) 0.004(2) -0.0050(19)
O14 0.022(2) 0.039(2) 0.027(2) 0.0052(17) 0.0108(17) 0.0031(18)
O15 0.024(2) 0.035(2) 0.024(2) -0.0063(16) 0.0061(16) -0.0021(17)
O16 0.019(2) 0.032(2) 0.0239(19) 0.0047(17) 0.0044(16) 0.0060(16)
O17 0.024(2) 0.042(2) 0.0214(19) -0.0026(18) 0.0055(17) -0.0061(17)
O18 0.025(2) 0.063(3) 0.028(2) 0.011(2) 0.0039(18) 0.007(2)
O19 0.031(2) 0.067(3) 0.039(2) 0.009(2) 0.0039(19) 0.006(2)

loop_
_atom_type_symbol
_atom_type_description
_atom_type_scat_dispersion_real
_atom_type_scat_dispersion_imag
_atom_type_scat_source
C C 0.0033 0.0016 'International Tables Vol C Tables 4.2.6.8 and 6.1.1.4'
H H 0.0000 0.0000 'International Tables Vol C Tables 4.2.6.8 and 6.1.1.4'
N N 0.0061 0.0033 'International Tables Vol C Tables 4.2.6.8 and 6.1.1.4'
O O 0.0106 0.0060 'International Tables Vol C Tables 4.2.6.8 and 6.1.1.4'
Pr Pr -0.2180 2.8214 'International Tables Vol C Tables 4.2.6.8 and 6.1.1.4'

loop_
_geom_angle_atom_site_label_1
_geom_angle_atom_site_label_2
_geom_angle_atom_site_label_3
_geom_angle
_geom_angle_site_symmetry_1
_geom_angle_site_symmetry_3
_geom_angle_publ_flag
O6 Pr1 O2 80.69(11) . . ?
O6 Pr1 O4 134.88(12) . . ?
O2 Pr1 O4 81.13(11) . . ?
O6 Pr1 O7 140.75(12) . . ?
O2 Pr1 O7 73.74(12) . . ?
O4 Pr1 O7 69.94(12) . . ?
O6 Pr1 O1 140.82(11) . . ?
O2 Pr1 O1 138.24(11) . . ?
O4 Pr1 O1 70.31(12) . . ?
O7 Pr1 O1 68.24(11) . . ?
O6 Pr1 O9 73.65(12) . . ?
O2 Pr1 O9 137.99(11) . . ?
O4 Pr1 O9 139.78(12) . . ?
O7 Pr1 O9 106.88(12) . . ?
O1 Pr1 O9 71.58(11) . . ?
O6 Pr1 O8 79.87(12) . . ?
O2 Pr1 O8 134.48(12) . . ?
O4 Pr1 O8 84.21(12) . . ?
O7 Pr1 O8 138.82(12) . . ?
O1 Pr1 O8 73.17(12) . . ?
O9 Pr1 O8 72.90(12) . . ?
O6 Pr1 O3 74.68(12) . . ?
O2 Pr1 O3 72.27(11) . . ?
O4 Pr1 O3 136.14(11) . . ?
O7 Pr1 O3 69.47(11) . . ?
O1 Pr1 O3 108.45(12) . . ?
O9 Pr1 O3 69.20(11) . . ?
O8 Pr1 O3 138.84(11) . . ?
O6 Pr1 O5 66.52(12) . . ?
O2 Pr1 O5 66.84(11) . . ?
O4 Pr1 O5 68.36(12) . . ?
O7 Pr1 O5 125.66(11) . . ?
O1 Pr1 O5 124.70(13) . . ?
O9 Pr1 O5 127.46(11) . . ?
O8 Pr1 O5 67.68(12) . . ?
O3 Pr1 O5 126.78(12) . . ?
Pr1 O1 H11 116(4) . . ?
Pr1 O1 H12 111(4) . . ?
H11 O1 H12 125(6) . . ?
Pr1 O2 H21 116(4) . . ?
Pr1 O2 H22 129(5) . . ?
H21 O2 H22 106(6) . . ?
Pr1 O3 H31 126(3) . . ?
Pr1 O3 H32 116(4) . . ?
H31 O3 H32 117(6) . . ?
Pr1 O4 H41 105(4) . . ?
Pr1 O4 H42 121(4) . . ?
H41 O4 H42 105(5) . . ?
Pr1 O5 H51 125(5) . . ?
Pr1 O5 H52 121(5) . . ?
H51 O5 H52 101(6) . . ?
Pr1 O6 H61 119(5) . . ?
Pr1 O6 H62 126(3) . . ?
H61 O6 H62 113(6) . . ?
Pr1 O7 H71 121(4) . . ?
Pr1 O7 H72 128(4) . . ?
H71 O7 H72 105(5) . . ?
Pr1 O8 H81 121(4) . . ?
Pr1 O8 H82 135(4) . . ?
H81 O8 H82 101(6) . . ?
Pr1 O9 H91 117(4) . . ?
Pr1 O9 H92 128(4) . . ?
H91 O9 H92 108(5) . . ?
C6 C1 C2 119.5(4) . . ?
C6 C1 C7 120.5(4) . . ?
C2 C1 C7 120.0(4) . . ?
C3 C2 C1 120.0(4) . . ?
C3 C2 H2A 120.0 . . ?
C1 C2 H2A 120.0 . . ?
C2 C3 C4 118.7(4) . . ?
C2 C3 C8 121.2(4) . . ?
C4 C3 C8 120.0(4) . . ?
C5 C4 C3 121.1(4) . . ?
C5 C4 H4A 119.4 . . ?
C3 C4 H4A 119.4 . . ?
C6 C5 C4 119.5(5) . . ?
C6 C5 H5A 120.2 . . ?
C4 C5 H5A 120.2 . . ?
C5 C6 C1 121.1(4) . . ?
C5 C6 H6A 119.5 . . ?
C1 C6 H6A 119.5 . . ?
N4 C7 N1 108.5(4) . . ?
N4 C7 C1 126.2(4) . . ?
N1 C7 C1 125.2(4) . . ?
N2 N1 C7 108.5(4) . . ?
N2 N1 H1 113(3) . . ?
C7 N1 H1 138(3) . . ?
N3 N2 N1 106.3(4) . . ?
N2 N3 N4 110.9(4) . . ?
C7 N4 N3 105.8(4) . . ?
N5 C8 N8 111.5(4) . . ?
N5 C8 C3 123.5(4) . . ?
N8 C8 C3 124.9(4) . . ?
C8 N5 N6 105.0(4) . . ?
N7 N6 N5 109.6(3) . . ?
N6 N7 N8 109.5(4) . . ?
N7 N8 C8 104.3(4) . . ?
C10 C9 C14 119.5(4) . . ?
C10 C9 C15 121.1(4) . . ?
C14 C9 C15 119.4(4) . . ?
C9 C10 C11 119.7(4) . . ?
C9 C10 H10A 120.2 . . ?
C11 C10 H10A 120.2 . . ?
C12 C11 C10 119.4(4) . . ?
C12 C11 C16 121.1(4) . . ?
C10 C11 C16 119.4(4) . . ?
C13 C12 C11 121.3(4) . . ?
C13 C12 H12A 119.4 . . ?
C11 C12 H12A 119.4 . . ?
C12 C13 C14 119.2(4) . . ?
C12 C13 H13A 120.4 . . ?
C14 C13 H13A 120.4 . . ?
C13 C14 C9 120.9(4) . . ?
C13 C14 H14A 119.6 . . ?
C9 C14 H14A 119.6 . . ?
N12 C15 N9 111.2(4) . . ?
N12 C15 C9 125.6(4) . . ?
N9 C15 C9 123.2(4) . . ?
C15 N9 N10 105.4(4) . . ?
N11 N10 N9 108.8(4) . . ?
N10 N11 N12 109.7(3) . . ?
C15 N12 N11 104.8(4) . . ?
N16 C16 N13 107.8(4) . . ?
N16 C16 C11 127.3(4) . . ?
N13 C16 C11 124.9(4) . . ?
C16 N13 N14 108.7(4) . . ?
C16 N13 H13 135(4) . . ?
N14 N13 H13 116(4) . . ?
N15 N14 N13 106.4(4) . . ?
N14 N15 N16 110.7(4) . . ?
C16 N16 N15 106.3(4) . . ?
C22 C17 C18 120.1(4) . . ?
C22 C17 C23 120.6(4) . . ?
C18 C17 C23 119.3(4) . . ?
C19 C18 C17 119.4(4) . . ?
C19 C18 H18A 120.3 . . ?
C17 C18 H18A 120.3 . . ?
C20 C19 C18 119.7(4) . . ?
C20 C19 C24 118.9(4) . . ?
C18 C19 C24 121.4(4) . . ?
C21 C20 C19 120.8(4) . . ?
C21 C20 H20A 119.6 . . ?
C19 C20 H20A 119.6 . . ?
C22 C21 C20 119.7(4) . . ?
C22 C21 H21A 120.2 . . ?
C20 C21 H21A 120.2 . . ?
C21 C22 C17 120.3(4) . . ?
C21 C22 H22A 119.8 . . ?
C17 C22 H22A 119.8 . . ?
N20 C23 N17 107.8(4) . . ?
N20 C23 C17 126.8(4) . . ?
N17 C23 C17 125.5(4) . . ?
N18 N17 C23 108.7(3) . . ?
N18 N17 H17 117(3) . . ?
C23 N17 H17 134(3) . . ?
N19 N18 N17 106.0(3) . . ?
N18 N19 N20 111.2(3) . . ?
C23 N20 N19 106.4(3) . . ?
N21 C24 N24 111.6(4) . . ?
N21 C24 C19 122.8(4) . . ?
N24 C24 C19 125.7(4) . . ?
C24 N21 N22 105.5(3) . . ?
N23 N22 N21 108.5(4) . . ?
N22 N23 N24 110.3(3) . . ?
C24 N24 N23 104.2(3) . . ?
H111 O11 H112 110(5) . . ?
H121 O12 H122 107(6) . . ?
H131 O13 H132 109(5) . . ?
H141 O14 H142 125(6) . . ?
H151 O15 H152 102(5) . . ?
H161 O16 H162 108(6) . . ?
H171 O17 H172 105(5) . . ?
H181 O18 H182 111(6) . . ?
H191 O19 H192 113(5) . . ?

loop_
_geom_bond_atom_site_label_1
_geom_bond_atom_site_label_2
_geom_bond_distance
_geom_bond_site_symmetry_2
_geom_bond_publ_flag
Pr1 O6 2.453(3) . ?
Pr1 O2 2.483(3) . ?
Pr1 O4 2.483(3) . ?
Pr1 O7 2.485(3) . ?
Pr1 O1 2.500(4) . ?
Pr1 O9 2.511(3) . ?
Pr1 O8 2.513(3) . ?
Pr1 O3 2.538(3) . ?
Pr1 O5 2.670(4) . ?
O1 H11 0.77(5) . ?
O1 H12 0.81(3) . ?
O2 H21 0.81(3) . ?
O2 H22 0.72(5) . ?
O3 H31 0.87(5) . ?
O3 H32 0.73(5) . ?
O4 H41 0.83(6) . ?
O4 H42 0.80(5) . ?
O5 H51 0.75(6) . ?
O5 H52 0.79(6) . ?
O6 H61 0.74(6) . ?
O6 H62 0.89(5) . ?
O7 H71 0.80(5) . ?
O7 H72 0.76(5) . ?
O8 H81 0.79(5) . ?
O8 H82 0.75(5) . ?
O9 H91 0.77(5) . ?
O9 H92 0.82(3) . ?
C1 C6 1.382(6) . ?
C1 C2 1.401(6) . ?
C1 C7 1.471(6) . ?
C2 C3 1.397(6) . ?
C2 H2A 0.9500 . ?
C3 C4 1.399(6) . ?
C3 C8 1.467(6) . ?
C4 C5 1.378(6) . ?
C4 H4A 0.9500 . ?
C5 C6 1.377(6) . ?
C5 H5A 0.9500 . ?
C6 H6A 0.9500 . ?
C7 N4 1.311(6) . ?
C7 N1 1.345(6) . ?
N1 N2 1.337(5) . ?
N1 H1 0.96(5) . ?
N2 N3 1.297(5) . ?
N3 N4 1.356(5) . ?
C8 N5 1.334(5) . ?
C8 N8 1.348(6) . ?
N5 N6 1.339(5) . ?
N6 N7 1.318(5) . ?
N7 N8 1.345(5) . ?
C9 C10 1.392(6) . ?
C9 C14 1.398(6) . ?
C9 C15 1.476(6) . ?
C10 C11 1.406(6) . ?
C10 H10A 0.9500 . ?
C11 C12 1.386(6) . ?
C11 C16 1.458(6) . ?
C12 C13 1.381(6) . ?
C12 H12A 0.9500 . ?
C13 C14 1.383(6) . ?
C13 H13A 0.9500 . ?
C14 H14A 0.9500 . ?
C15 N12 1.329(5) . ?
C15 N9 1.340(6) . ?
N9 N10 1.341(5) . ?
N10 N11 1.315(5) . ?
N11 N12 1.349(5) . ?
C16 N16 1.322(5) . ?
C16 N13 1.342(5) . ?
N13 N14 1.342(5) . ?
N13 H13 0.78(5) . ?
N14 N15 1.297(5) . ?
N15 N16 1.348(5) . ?
C17 C22 1.389(6) . ?
C17 C18 1.399(6) . ?
C17 C23 1.466(6) . ?
C18 C19 1.390(6) . ?
C18 H18A 0.9500 . ?
C19 C20 1.390(6) . ?
C19 C24 1.480(6) . ?
C20 C21 1.384(6) . ?
C20 H20A 0.9500 . ?
C21 C22 1.378(6) . ?
C21 H21A 0.9500 . ?
C22 H22A 0.9500 . ?
C23 N20 1.326(5) . ?
C23 N17 1.352(5) . ?
N17 N18 1.346(5) . ?
N17 H17 0.80(4) . ?
N18 N19 1.305(5) . ?
N19 N20 1.346(5) . ?
C24 N21 1.336(5) . ?
C24 N24 1.339(5) . ?
N21 N22 1.340(5) . ?
N22 N23 1.322(5) . ?
N23 N24 1.344(5) . ?
O11 H111 0.83(4) . ?
O11 H112 0.91(4) . ?
O12 H121 0.87(4) . ?
O12 H122 0.85(4) . ?
O13 H131 0.99(4) . ?
O13 H132 0.91(4) . ?
O14 H141 0.81(4) . ?
O14 H142 0.81(4) . ?
O15 H151 0.85(4) . ?
O15 H152 0.86(4) . ?
O16 H161 0.79(4) . ?
O16 H162 0.82(4) . ?
O17 H171 0.85(4) . ?
O17 H172 0.88(4) . ?
O18 H181 0.92(4) . ?
O18 H182 0.86(4) . ?
O19 H191 1.05(4) . ?
O19 H192 1.07(4) . ?

loop_
_geom_hbond_atom_site_label_D
_geom_hbond_atom_site_label_H
_geom_hbond_atom_site_label_A
_geom_hbond_distance_DH
_geom_hbond_distance_HA
_geom_hbond_distance_DA
_geom_hbond_angle_DHA
_geom_hbond_site_symmetry_A
O1 H11 N21 0.77(5) 2.01(5) 2.767(5) 168(6) .
O1 H12 O15 0.81(3) 2.12(4) 2.888(5) 157(5) .
O2 H21 N6 0.81(3) 2.01(3) 2.801(5) 164(5) 4_565
O2 H22 N24 0.72(5) 2.14(5) 2.830(5) 160(6) 4_565
O3 H31 O11 0.87(5) 1.96(5) 2.770(5) 154(5) .
O3 H32 N18 0.73(5) 2.27(5) 2.932(5) 151(6) 4_465
O4 H41 O18 0.83(6) 1.90(6) 2.695(5) 161(5) .
O4 H42 N5 0.80(5) 2.07(5) 2.861(5) 167(5) 4_565
O5 H51 N6 0.75(6) 2.66(6) 3.299(5) 144(6) 4_565
O5 H52 O14 0.79(6) 2.18(6) 2.943(5) 165(6) .
O6 H61 O12 0.74(6) 1.96(6) 2.689(5) 170(6) .
O6 H62 O13 0.89(5) 1.89(6) 2.767(5) 171(5) .
O7 H71 N20 0.80(5) 2.04(5) 2.832(5) 177(5) 4_565
O7 H72 O16 0.76(5) 2.04(5) 2.770(5) 160(6) .
O8 H81 O14 0.79(5) 2.04(5) 2.823(5) 176(6) .
O8 H82 N10 0.75(5) 2.11(5) 2.840(5) 166(6) .
O9 H91 O11 0.77(5) 1.96(5) 2.725(5) 174(6) .
O9 H92 N22 0.82(3) 2.07(4) 2.875(5) 165(5) .
N1 H1 N7 0.96(5) 1.81(5) 2.772(6) 177(4) 1_655
N13 H13 N11 0.78(5) 1.98(5) 2.757(5) 173(5) 1_655
N17 H17 N23 0.80(4) 1.89(4) 2.682(5) 174(5) 1_655
O11 H111 O17 0.83(4) 1.98(4) 2.778(5) 161(6) .
O11 H112 N4 0.91(4) 1.95(4) 2.811(5) 158(5) 1_455
O12 H121 O18 0.87(4) 1.87(4) 2.731(6) 168(6) 1_455
O12 H122 N19 0.85(4) 2.13(4) 2.960(5) 168(6) 4_465
O13 H131 O17 0.99(4) 1.84(4) 2.794(5) 161(5) 2_445
O13 H132 N15 0.91(4) 1.91(4) 2.808(5) 167(5) 3_656
O14 H141 O16 0.81(4) 1.99(4) 2.761(5) 159(6) 2_545
O14 H142 N16 0.81(4) 2.04(4) 2.853(5) 175(6) 3_656
O15 H151 N19 0.85(4) 2.32(5) 3.010(5) 138(5) 4_565
O15 H152 O14 0.86(4) 2.17(4) 2.968(6) 154(5) 2
O16 H161 N12 0.79(4) 2.04(4) 2.833(5) 174(6) 4_565
O16 H162 O19 0.82(4) 2.19(5) 2.831(5) 135(5) .
O17 H171 O15 0.85(4) 2.09(4) 2.878(5) 153(5) 1_455
O17 H172 N8 0.88(4) 2.03(4) 2.898(5) 171(5) 1_455
O18 H181 O19 0.92(4) 1.73(4) 2.634(6) 167(6) 2_545
O18 H182 N9 0.86(4) 1.96(4) 2.804(5) 166(6) .
O19 H191 O13 1.05(4) 1.87(5) 2.873(6) 158(5) 2_455
O19 H192 N3 1.07(4) 1.81(4) 2.840(6) 160(5) 1_455
